data_2231929
loop_
_publ_author_name
'Zhao, Jing'
'Zhang, Heng'
'Zhang, Zhaozhi'
'Zhao, Haiyan'
'Zhu, Guoyi'

_publ_section_title
;
 Tris(1,10-phenanthroline-5,6-dione-\k^2^<i>N</i>,<i>N</i>')zinc
 bis(perchlorate) acetonitrile monosolvate
;
_journal_coeditor_code HY2471
_journal_issue 10
_journal_name_full 'Acta Crystallographica Section E'
_journal_page_first m1422
_journal_page_last m1423
_journal_paper_doi 10.1107/S1600536811037081
_journal_volume 67
_journal_year 2011
_chemical_formula_iupac '[Zn (C12 H6 N2 O2)3] (Cl O4)2, C2 H3 N'
_chemical_formula_moiety 'C36 H18 N6 O6 Zn 2+, 2(Cl O4 -), C2 H3 N'
_chemical_formula_sum 'C38 H21 Cl2 N7 O14 Zn'
_chemical_formula_weight 935.91
_chemical_name_systematic
;
Tris(1,10-phenanthroline-5,6-dione-\k^2^<i>N</i>,<i>N</i>')zinc
bis(perchlorate) acetonitrile monosolvate
;
_space_group_IT_number 19
_symmetry_cell_setting orthorhombic
_symmetry_space_group_name_Hall 'P 2ac 2ab'
_symmetry_space_group_name_H-M 'P 21 21 21'
_atom_sites_solution_hydrogens geom
_atom_sites_solution_primary direct
_atom_sites_solution_secondary difmap
_audit_creation_method SHELXL-97
_cell_angle_alpha 90.00
_cell_angle_beta 90.00
_cell_angle_gamma 90.00
_cell_formula_units_Z 4
_cell_length_a 13.446(6)
_cell_length_b 14.125(6)
_cell_length_c 20.483(8)
_cell_measurement_reflns_used 5261
_cell_measurement_temperature 296(2)
_cell_measurement_theta_max 22.49
_cell_measurement_theta_min 2.32
_cell_volume 3890(3)
_computing_cell_refinement 'SAINT (Bruker, 2007)'
_computing_data_collection 'APEX2 (Bruker, 2007)'
_computing_data_reduction 'SAINT (Bruker, 2007)'
_computing_molecular_graphics 'SHELXTL (Sheldrick, 2008)'
_computing_publication_material 'SHELXTL (Sheldrick, 2008)'
_computing_structure_refinement 'SHELXL97 (Sheldrick, 2008)'
_computing_structure_solution 'SHELXS97 (Sheldrick, 2008)'
_diffrn_ambient_temperature 296(2)
_diffrn_measured_fraction_theta_full 0.974
_diffrn_measured_fraction_theta_max 0.974
_diffrn_measurement_device_type 'Bruker APEXII CCD'
_diffrn_measurement_method '\f and \w'
_diffrn_radiation_monochromator graphite
_diffrn_radiation_source 'fine-focus sealed tube'
_diffrn_radiation_type MoK\a
_diffrn_radiation_wavelength 0.71073
_diffrn_reflns_av_R_equivalents 0.0786
_diffrn_reflns_av_sigmaI/netI 0.1108
_diffrn_reflns_limit_h_max 17
_diffrn_reflns_limit_h_min -8
_diffrn_reflns_limit_k_max 18
_diffrn_reflns_limit_k_min -18
_diffrn_reflns_limit_l_max 24
_diffrn_reflns_limit_l_min -27
_diffrn_reflns_number 23200
_diffrn_reflns_theta_full 28.56
_diffrn_reflns_theta_max 28.56
_diffrn_reflns_theta_min 1.81
_exptl_absorpt_coefficient_mu 0.849
_exptl_absorpt_correction_T_max 0.9050
_exptl_absorpt_correction_T_min 0.7847
_exptl_absorpt_correction_type multi-scan
_exptl_absorpt_process_details '(SADABS; Sheldrick, 1996)'
_exptl_crystal_colour yellow
_exptl_crystal_density_diffrn 1.598
_exptl_crystal_density_method 'not measured'
_exptl_crystal_description prism
_exptl_crystal_F_000 1896
_exptl_crystal_size_max 0.30
_exptl_crystal_size_mid 0.12
_exptl_crystal_size_min 0.12
_refine_diff_density_max 1.162
_refine_diff_density_min -0.392
_refine_ls_abs_structure_details 'Flack (1983), 4095 Friedel pairs'
_refine_ls_abs_structure_Flack 0.12(2)
_refine_ls_extinction_coef 0.0031(7)
_refine_ls_extinction_expression Fc^*^=kFc[1+0.001xFc^2^\l^3^/sin(2\q)]^-1/4^
_refine_ls_extinction_method 'SHELXL97 (Sheldrick, 2008)'
_refine_ls_goodness_of_fit_ref 0.970
_refine_ls_hydrogen_treatment constr
_refine_ls_matrix_type full
_refine_ls_number_parameters 562
_refine_ls_number_reflns 9569
_refine_ls_number_restraints 1
_refine_ls_restrained_S_all 0.970
_refine_ls_R_factor_all 0.1233
_refine_ls_R_factor_gt 0.0748
_refine_ls_shift/su_max 0.001
_refine_ls_shift/su_mean 0.000
_refine_ls_structure_factor_coef Fsqd
_refine_ls_weighting_details 'calc w=1/[\s^2^(Fo^2^)+(0.1231P)^2^] where P=(Fo^2^+2Fc^2^)/3'
_refine_ls_weighting_scheme calc
_refine_ls_wR_factor_gt 0.1946
_refine_ls_wR_factor_ref 0.2201
_reflns_number_gt 5533
_reflns_number_total 9569
_reflns_threshold_expression I>2\s(I)
_cod_data_source_file hy2471.cif
_cod_data_source_block I
_cod_database_code 2231929
_cod_database_fobs_code 2231929

loop_
_symmetry_equiv_pos_as_xyz
'x, y, z'
'-x+1/2, -y, z+1/2'
'-x, y+1/2, -z+1/2'
'x+1/2, -y+1/2, -z'

loop_
_atom_site_type_symbol
_atom_site_label
_atom_site_fract_x
_atom_site_fract_y
_atom_site_fract_z
_atom_site_U_iso_or_equiv
_atom_site_adp_type
_atom_site_calc_flag
_atom_site_refinement_flags
_atom_site_occupancy
_atom_site_symmetry_multiplicity
Zn Zn1 0.30685(6) 0.98904(5) 0.06979(3) 0.0455(2) Uani d . 1 1
Cl Cl1 0.67594(16) 0.99782(14) 0.20658(10) 0.0753(6) Uani d . 1 1
Cl Cl2 0.34979(14) 0.98420(14) 0.80652(8) 0.0625(5) Uani d . 1 1
C C1 0.0895(6) 0.9679(5) 0.1240(3) 0.064(2) Uani d . 1 1
H H14 0.1171 0.9259 0.1540 0.077 Uiso calc R 1 1
C C2 -0.0107(6) 0.9882(7) 0.1292(4) 0.072(2) Uani d . 1 1
H H15 -0.0495 0.9619 0.1621 0.086 Uiso calc R 1 1
C C3 -0.0496(7) 1.0470(6) 0.0851(3) 0.068(2) Uani d . 1 1
H H34 -0.1173 1.0604 0.0864 0.082 Uiso calc R 1 1
C C4 0.0077(6) 1.0874(5) 0.0385(3) 0.0545(16) Uani d . 1 1
C C5 0.1094(5) 1.0680(4) 0.0373(3) 0.0454(15) Uani d . 1 1
C C6 -0.0314(6) 1.1548(6) -0.0103(3) 0.0589(18) Uani d . 1 1
C C7 0.0375(6) 1.2115(5) -0.0490(4) 0.0607(19) Uani d . 1 1
C C8 0.1777(5) 1.1146(4) -0.0073(3) 0.0434(14) Uani d . 1 1
C C9 0.1438(6) 1.1861(4) -0.0494(3) 0.0500(16) Uani d . 1 1
C C10 0.2105(7) 1.2283(5) -0.0905(3) 0.061(2) Uani d . 1 1
H H12 0.1899 1.2756 -0.1191 0.073 Uiso calc R 1 1
C C11 0.3100(7) 1.1998(5) -0.0890(3) 0.0560(16) Uani d . 1 1
H H9 0.3567 1.2267 -0.1169 0.067 Uiso calc R 1 1
C C12 0.3362(6) 1.1323(5) -0.0463(3) 0.0537(17) Uani d . 1 1
H H23 0.4026 1.1138 -0.0453 0.064 Uiso calc R 1 1
C C13 0.2120(8) 0.8282(5) -0.0163(3) 0.073(3) Uani d . 1 1
H H32 0.1532 0.8421 0.0056 0.088 Uiso calc R 1 1
C C14 0.2102(9) 0.7601(5) -0.0669(4) 0.082(3) Uani d . 1 1
H H21 0.1518 0.7281 -0.0773 0.098 Uiso calc R 1 1
C C15 0.2969(11) 0.7423(5) -0.1005(4) 0.092(4) Uani d . 1 1
H H25 0.2984 0.6983 -0.1343 0.111 Uiso calc R 1 1
C C16 0.3771(8) 0.7886(5) -0.0837(3) 0.069(2) Uani d . 1 1
C C17 0.3754(7) 0.8544(4) -0.0322(3) 0.055(2) Uani d . 1 1
C C18 0.4704(11) 0.7718(7) -0.1200(5) 0.098(4) Uani d . 1 1
C C19 0.5643(12) 0.8214(10) -0.0980(5) 0.121(5) Uani d . 1 1
C C20 0.4652(6) 0.9057(5) -0.0147(3) 0.0535(17) Uani d . 1 1
C C21 0.5537(8) 0.8898(6) -0.0445(4) 0.078(2) Uani d U 1 1
C C22 0.6343(8) 0.9412(9) -0.0293(5) 0.104(3) Uani d U 1 1
H H33 0.6935 0.9344 -0.0523 0.124 Uiso calc R 1 1
C C23 0.6262(7) 1.0052(8) 0.0220(5) 0.094(3) Uani d . 1 1
H H36 0.6809 1.0397 0.0363 0.113 Uiso calc R 1 1
C C24 0.5360(6) 1.0154(6) 0.0506(4) 0.0677(19) Uani d . 1 1
H H26 0.5304 1.0583 0.0849 0.081 Uiso calc R 1 1
C C25 0.3351(6) 0.8160(5) 0.1594(3) 0.0554(18) Uani d . 1 1
H H17 0.3106 0.7802 0.1249 0.067 Uiso calc R 1 1
C C26 0.3698(7) 0.7699(5) 0.2160(4) 0.067(2) Uani d . 1 1
H H27 0.3689 0.7042 0.2182 0.080 Uiso calc R 1 1
C C27 0.4033(6) 0.8194(5) 0.2656(3) 0.0543(17) Uani d . 1 1
H H20 0.4261 0.7888 0.3029 0.065 Uiso calc R 1 1
C C28 0.4046(5) 0.9162(5) 0.2621(3) 0.0463(15) Uani d . 1 1
C C29 0.3698(5) 0.9579(4) 0.2062(3) 0.0421(14) Uani d . 1 1
C C30 0.4395(6) 0.9750(5) 0.3177(3) 0.0555(17) Uani d . 1 1
C C31 0.4307(6) 1.0827(6) 0.3127(3) 0.0597(19) Uani d . 1 1
C C32 0.3645(5) 1.0629(4) 0.1986(3) 0.0410(13) Uani d . 1 1
C C33 0.3887(5) 1.1216(5) 0.2506(3) 0.0484(15) Uani d . 1 1
C C34 0.3719(7) 1.2171(5) 0.2433(3) 0.062(2) Uani d . 1 1
H H7 0.3864 1.2586 0.2772 0.075 Uiso calc R 1 1
C C35 0.3347(6) 1.2500(5) 0.1872(3) 0.061(2) Uani d . 1 1
H H24 0.3202 1.3140 0.1823 0.073 Uiso calc R 1 1
C C36 0.3182(6) 1.1875(4) 0.1369(3) 0.0540(17) Uani d . 1 1
H H8 0.2952 1.2108 0.0972 0.065 Uiso calc R 1 1
C C37 0.5814(10) 0.1897(9) 0.8669(5) 0.113(4) Uani d . 1 1
C C38 0.5824(12) 0.1612(15) 0.8005(6) 0.193(9) Uani d . 1 1
H H38A 0.6089 0.2114 0.7741 0.289 Uiso calc R 1 1
H H38B 0.5159 0.1470 0.7866 0.289 Uiso calc R 1 1
H H38C 0.6233 0.1058 0.7958 0.289 Uiso calc R 1 1
N N1 0.1489(4) 1.0048(4) 0.0788(2) 0.0461(11) Uani d . 1 1
N N2 0.2743(4) 1.0902(3) -0.0054(2) 0.0449(12) Uani d . 1 1
N N3 0.2912(6) 0.8710(4) 0.0003(2) 0.0595(17) Uani d . 1 1
N N4 0.4580(5) 0.9700(4) 0.0335(2) 0.0522(14) Uani d . 1 1
N N5 0.3368(5) 0.9083(3) 0.1546(2) 0.0467(14) Uani d . 1 1
N N6 0.3339(4) 1.0955(3) 0.1430(2) 0.0436(13) Uani d . 1 1
N N7 0.5798(8) 0.2050(7) 0.9193(4) 0.105(3) Uani d . 1 1
O O1 -0.1211(5) 1.1624(5) -0.0184(3) 0.0876(18) Uani d . 1 1
O O2 0.0074(5) 1.2760(4) -0.0809(3) 0.0803(17) Uani d . 1 1
O O3 0.4753(8) 0.7195(6) -0.1651(4) 0.140(4) Uani d . 1 1
O O4 0.6416(9) 0.7953(10) -0.1217(5) 0.203(6) Uani d . 1 1
O O5 0.4748(5) 0.9415(4) 0.3661(2) 0.0744(16) Uani d . 1 1
O O6 0.4577(5) 1.1315(4) 0.3557(2) 0.0781(17) Uani d . 1 1
O O7 0.652(2) 1.0724(6) 0.1856(7) 0.351(17) Uani d . 1 1
O O8 0.7584(9) 0.966(2) 0.1956(13) 0.42(2) Uani d . 1 1
O O9 0.6192(12) 0.9199(6) 0.1767(7) 0.200(6) Uani d . 1 1
O O10 0.6744(18) 0.9940(10) 0.2718(6) 0.312(12) Uani d . 1 1
O O11 0.3492(6) 0.9109(5) 0.7595(3) 0.105(2) Uani d . 1 1
O O12 0.2624(5) 0.9759(4) 0.8471(3) 0.0815(16) Uani d . 1 1
O O13 0.3483(6) 1.0713(4) 0.7743(3) 0.094(2) Uani d . 1 1
O O14 0.4366(5) 0.9798(5) 0.8447(3) 0.096(2) Uani d . 1 1

loop_
_atom_site_aniso_label
_atom_site_aniso_U_11
_atom_site_aniso_U_22
_atom_site_aniso_U_33
_atom_site_aniso_U_12
_atom_site_aniso_U_13
_atom_site_aniso_U_23
Zn1 0.0575(4) 0.0389(3) 0.0400(3) 0.0035(3) -0.0038(3) 0.0016(3)
Cl1 0.0823(14) 0.0599(11) 0.0837(11) 0.0149(10) 0.0214(10) 0.0215(9)
Cl2 0.0698(11) 0.0661(11) 0.0515(7) -0.0053(10) -0.0100(8) 0.0028(8)
C1 0.071(5) 0.074(5) 0.049(3) -0.011(4) 0.004(4) 0.020(3)
C2 0.068(5) 0.085(5) 0.062(4) 0.000(5) 0.015(4) 0.010(4)
C3 0.061(5) 0.089(5) 0.054(4) 0.008(4) 0.007(4) -0.004(3)
C4 0.059(4) 0.060(4) 0.045(3) 0.001(3) -0.005(3) -0.004(3)
C5 0.061(4) 0.041(3) 0.034(3) -0.005(3) -0.005(3) -0.001(2)
C6 0.056(5) 0.071(5) 0.049(3) 0.018(4) 0.003(3) 0.000(3)
C7 0.070(5) 0.045(4) 0.067(4) 0.002(4) -0.013(4) -0.004(3)
C8 0.057(4) 0.036(3) 0.038(3) 0.002(3) -0.003(3) -0.003(2)
C9 0.065(5) 0.039(3) 0.045(3) 0.003(3) -0.010(3) -0.002(2)
C10 0.098(7) 0.046(3) 0.039(3) 0.000(4) 0.002(4) 0.012(2)
C11 0.066(5) 0.050(4) 0.052(3) -0.008(4) -0.001(4) 0.010(2)
C12 0.061(5) 0.058(4) 0.043(3) -0.002(3) -0.007(3) -0.001(3)
C13 0.111(8) 0.056(4) 0.052(4) -0.019(5) 0.003(5) -0.002(3)
C14 0.119(9) 0.057(4) 0.069(5) -0.015(5) -0.032(6) -0.001(4)
C15 0.171(12) 0.045(4) 0.061(4) -0.022(6) -0.003(7) -0.006(3)
C16 0.108(7) 0.046(4) 0.054(4) 0.014(4) -0.013(4) -0.005(3)
C17 0.094(6) 0.035(3) 0.037(3) 0.016(3) -0.007(4) 0.000(2)
C18 0.145(11) 0.069(6) 0.081(6) 0.035(7) 0.003(7) -0.002(5)
C19 0.141(12) 0.154(11) 0.068(5) 0.079(10) 0.003(7) -0.022(6)
C20 0.071(5) 0.044(3) 0.045(3) 0.022(3) -0.002(3) 0.006(3)
C21 0.087(6) 0.072(5) 0.075(5) 0.039(5) -0.003(5) -0.006(4)
C22 0.067(6) 0.148(10) 0.097(7) 0.048(6) 0.002(6) 0.020(7)
C23 0.063(5) 0.112(8) 0.108(7) 0.002(6) 0.001(5) 0.008(7)
C24 0.071(5) 0.060(4) 0.072(4) 0.001(4) -0.017(4) -0.005(3)
C25 0.068(5) 0.044(4) 0.054(3) 0.004(3) 0.001(3) 0.008(3)
C26 0.093(6) 0.045(4) 0.062(4) 0.019(4) 0.014(4) 0.018(3)
C27 0.062(5) 0.059(4) 0.042(3) 0.010(3) 0.001(3) 0.012(3)
C28 0.050(4) 0.053(4) 0.036(3) 0.005(3) 0.006(3) 0.004(2)
C29 0.048(4) 0.040(3) 0.039(3) 0.001(2) 0.006(3) 0.004(2)
C30 0.059(4) 0.067(5) 0.041(3) 0.000(4) 0.003(3) 0.010(3)
C31 0.060(5) 0.077(5) 0.041(3) -0.015(4) -0.002(3) -0.001(3)
C32 0.046(4) 0.035(3) 0.042(3) 0.002(2) 0.005(3) -0.002(2)
C33 0.051(4) 0.050(4) 0.045(3) -0.004(3) 0.003(3) -0.010(3)
C34 0.087(6) 0.049(4) 0.051(4) -0.012(4) 0.008(4) -0.012(3)
C35 0.077(6) 0.040(3) 0.066(4) 0.001(3) 0.008(4) -0.005(3)
C36 0.075(5) 0.041(3) 0.046(3) 0.003(3) 0.004(4) 0.003(2)
C37 0.123(10) 0.134(10) 0.083(6) -0.054(8) 0.016(7) -0.012(6)
C38 0.132(12) 0.35(3) 0.098(8) -0.110(16) 0.031(9) -0.062(12)
N1 0.047(3) 0.045(3) 0.046(2) -0.005(2) -0.006(2) 0.011(2)
N2 0.058(4) 0.044(3) 0.034(2) 0.003(2) 0.002(2) 0.0067(19)
N3 0.096(5) 0.040(3) 0.042(3) -0.011(3) -0.012(3) -0.001(2)
N4 0.067(4) 0.047(3) 0.043(2) 0.001(3) -0.001(3) -0.006(2)
N5 0.067(4) 0.032(2) 0.041(2) 0.006(2) -0.001(3) 0.0039(18)
N6 0.056(4) 0.035(2) 0.039(2) 0.002(2) 0.007(2) 0.0011(18)
N7 0.114(7) 0.123(7) 0.079(5) -0.009(6) 0.007(6) -0.028(5)
O1 0.072(4) 0.116(5) 0.075(3) 0.020(4) 0.001(3) 0.012(3)
O2 0.081(4) 0.061(3) 0.098(4) 0.017(3) -0.024(4) 0.011(3)
O3 0.208(11) 0.110(6) 0.102(5) 0.059(6) 0.006(6) -0.050(4)
O4 0.146(9) 0.318(15) 0.146(8) 0.132(10) -0.013(7) -0.111(9)
O5 0.084(4) 0.091(4) 0.049(2) -0.005(3) -0.012(3) 0.017(2)
O6 0.094(5) 0.091(4) 0.049(2) -0.007(4) -0.013(3) -0.011(3)
O7 0.70(5) 0.064(6) 0.291(15) 0.024(12) -0.32(2) -0.017(7)
O8 0.087(8) 0.65(5) 0.54(4) 0.020(16) 0.048(14) -0.36(4)
O9 0.290(17) 0.062(5) 0.249(12) -0.044(7) 0.061(12) -0.011(6)
O10 0.59(4) 0.191(12) 0.152(9) 0.00(2) 0.128(16) 0.040(9)
O11 0.101(5) 0.098(5) 0.115(5) -0.006(4) -0.002(5) -0.047(4)
O12 0.098(4) 0.085(4) 0.061(3) -0.004(3) 0.003(3) 0.006(3)
O13 0.128(6) 0.084(4) 0.070(3) 0.009(4) -0.007(4) 0.031(3)
O14 0.081(4) 0.119(5) 0.088(4) -0.012(4) -0.030(3) 0.034(4)

loop_
_atom_type_symbol
_atom_type_description
_atom_type_scat_dispersion_real
_atom_type_scat_dispersion_imag
_atom_type_scat_source
C C 0.0033 0.0016 'International Tables Vol C Tables 4.2.6.8 and 6.1.1.4'
H H 0.0000 0.0000 'International Tables Vol C Tables 4.2.6.8 and 6.1.1.4'
N N 0.0061 0.0033 'International Tables Vol C Tables 4.2.6.8 and 6.1.1.4'
O O 0.0106 0.0060 'International Tables Vol C Tables 4.2.6.8 and 6.1.1.4'
Cl Cl 0.1484 0.1585 'International Tables Vol C Tables 4.2.6.8 and 6.1.1.4'
Zn Zn 0.2839 1.4301 'International Tables Vol C Tables 4.2.6.8 and 6.1.1.4'

loop_
_geom_angle_atom_site_label_1
_geom_angle_atom_site_label_2
_geom_angle_atom_site_label_3
_geom_angle
N5 Zn1 N1 100.0(2)
N5 Zn1 N2 170.57(18)
N1 Zn1 N2 77.9(2)
N5 Zn1 N6 76.85(18)
N1 Zn1 N6 92.0(2)
N2 Zn1 N6 93.96(18)
N5 Zn1 N4 92.1(2)
N1 Zn1 N4 164.96(17)
N2 Zn1 N4 91.6(2)
N6 Zn1 N4 99.5(2)
N5 Zn1 N3 98.09(19)
N1 Zn1 N3 92.3(2)
N2 Zn1 N3 91.20(19)
N6 Zn1 N3 173.9(2)
N4 Zn1 N3 77.0(2)
O7 Cl1 O8 120(2)
O7 Cl1 O10 113.3(10)
O8 Cl1 O10 100.6(16)
O7 Cl1 O9 112.2(9)
O8 Cl1 O9 96.8(12)
O10 Cl1 O9 112.1(10)
O13 Cl2 O14 108.3(5)
O13 Cl2 O11 108.8(4)
O14 Cl2 O11 110.6(5)
O13 Cl2 O12 109.4(4)
O14 Cl2 O12 110.6(3)
O11 Cl2 O12 109.1(4)
N1 C1 C2 123.9(7)
N1 C1 H14 118.1
C2 C1 H14 118.1
C3 C2 C1 117.4(7)
C3 C2 H15 121.3
C1 C2 H15 121.3
C2 C3 C4 121.1(8)
C2 C3 H34 119.4
C4 C3 H34 119.4
C3 C4 C5 119.2(7)
C3 C4 C6 123.1(7)
C5 C4 C6 117.6(6)
N1 C5 C4 120.5(6)
N1 C5 C8 116.7(6)
C4 C5 C8 122.8(6)
O1 C6 C7 120.3(7)
O1 C6 C4 120.1(8)
C7 C6 C4 119.7(7)
O2 C7 C6 120.1(8)
O2 C7 C9 120.8(8)
C6 C7 C9 119.1(6)
N2 C8 C9 121.1(6)
N2 C8 C5 118.4(5)
C9 C8 C5 120.5(6)
C10 C9 C8 118.6(7)
C10 C9 C7 122.3(6)
C8 C9 C7 119.1(6)
C9 C10 C11 119.3(6)
C9 C10 H12 120.3
C11 C10 H12 120.3
C12 C11 C10 118.1(7)
C12 C11 H9 121.0
C10 C11 H9 121.0
N2 C12 C11 124.6(7)
N2 C12 H23 117.7
C11 C12 H23 117.7
N3 C13 C14 122.3(10)
N3 C13 H32 118.9
C14 C13 H32 118.9
C15 C14 C13 118.4(9)
C15 C14 H21 120.8
C13 C14 H21 120.8
C16 C15 C14 118.4(8)
C16 C15 H25 120.8
C14 C15 H25 120.8
C15 C16 C17 121.0(10)
C15 C16 C18 119.1(9)
C17 C16 C18 119.9(9)
N3 C17 C16 120.3(8)
N3 C17 C20 119.6(6)
C16 C17 C20 120.1(8)
O3 C18 C16 122.7(13)
O3 C18 C19 118.4(12)
C16 C18 C19 118.9(8)
O4 C19 C21 125.8(15)
O4 C19 C18 117.3(12)
C21 C19 C18 116.5(11)
N4 C20 C21 120.3(8)
N4 C20 C17 117.3(6)
C21 C20 C17 122.4(7)
C22 C21 C20 121.0(9)
C22 C21 C19 116.8(11)
C20 C21 C19 122.0(11)
C21 C22 C23 117.6(10)
C21 C22 H33 121.2
C23 C22 H33 121.2
C24 C23 C22 117.8(10)
C24 C23 H36 121.1
C22 C23 H36 121.1
N4 C24 C23 124.3(8)
N4 C24 H26 117.9
C23 C24 H26 117.9
N5 C25 C26 121.1(7)
N5 C25 H17 119.4
C26 C25 H17 119.4
C27 C26 C25 120.3(7)
C27 C26 H27 119.8
C25 C26 H27 119.8
C26 C27 C28 119.7(6)
C26 C27 H20 120.1
C28 C27 H20 120.1
C27 C28 C29 118.0(6)
C27 C28 C30 121.5(6)
C29 C28 C30 120.5(6)
N5 C29 C28 123.0(5)
N5 C29 C32 114.9(5)
C28 C29 C32 122.1(6)
O5 C30 C28 122.6(7)
O5 C30 C31 118.7(7)
C28 C30 C31 118.7(6)
O6 C31 C33 122.5(7)
O6 C31 C30 120.6(7)
C33 C31 C30 116.9(6)
N6 C32 C33 122.5(5)
N6 C32 C29 117.4(5)
C33 C32 C29 120.1(6)
C34 C33 C32 117.6(6)
C34 C33 C31 121.0(6)
C32 C33 C31 121.4(6)
C35 C34 C33 119.8(6)
C35 C34 H7 120.1
C33 C34 H7 120.1
C34 C35 C36 118.7(6)
C34 C35 H24 120.6
C36 C35 H24 120.6
N6 C36 C35 122.3(6)
N6 C36 H8 118.8
C35 C36 H8 118.8
N7 C37 C38 174.8(16)
C37 C38 H38A 109.5
C37 C38 H38B 109.5
H38A C38 H38B 109.5
C37 C38 H38C 109.5
H38A C38 H38C 109.5
H38B C38 H38C 109.5
C1 N1 C5 117.7(6)
C1 N1 Zn1 127.9(5)
C5 N1 Zn1 114.0(4)
C12 N2 C8 118.4(5)
C12 N2 Zn1 128.7(5)
C8 N2 Zn1 112.8(4)
C13 N3 C17 119.6(6)
C13 N3 Zn1 127.8(6)
C17 N3 Zn1 112.0(5)
C24 N4 C20 118.8(7)
C24 N4 Zn1 127.6(5)
C20 N4 Zn1 113.5(5)
C25 N5 C29 117.9(5)
C25 N5 Zn1 126.5(4)
C29 N5 Zn1 115.3(4)
C32 N6 C36 118.9(5)
C32 N6 Zn1 114.7(4)
C36 N6 Zn1 126.4(4)

loop_
_geom_bond_atom_site_label_1
_geom_bond_atom_site_label_2
_geom_bond_distance
Zn1 N5 2.117(5)
Zn1 N1 2.143(5)
Zn1 N2 2.146(5)
Zn1 N6 2.154(5)
Zn1 N4 2.181(6)
Zn1 N3 2.202(5)
Cl1 O7 1.180(10)
Cl1 O8 1.219(14)
Cl1 O10 1.338(12)
Cl1 O9 1.472(12)
Cl2 O13 1.396(6)
Cl2 O14 1.407(6)
Cl2 O11 1.415(6)
Cl2 O12 1.444(6)
C1 N1 1.330(8)
C1 C2 1.382(12)
C1 H14 0.9300
C2 C3 1.334(11)
C2 H15 0.9300
C3 C4 1.353(10)
C3 H34 0.9300
C4 C5 1.395(10)
C4 C6 1.476(10)
C5 N1 1.342(7)
C5 C8 1.453(9)
C6 O1 1.221(10)
C6 C7 1.460(11)
C7 O2 1.191(8)
C7 C9 1.473(11)
C8 N2 1.345(9)
C8 C9 1.404(8)
C9 C10 1.366(10)
C10 C11 1.398(13)
C10 H12 0.9300
C11 C12 1.342(9)
C11 H9 0.9300
C12 N2 1.321(8)
C12 H23 0.9300
C13 N3 1.271(11)
C13 C14 1.414(11)
C13 H32 0.9300
C14 C15 1.377(16)
C14 H21 0.9300
C15 C16 1.307(14)
C15 H25 0.9300
C16 C17 1.406(9)
C16 C18 1.478(15)
C17 N3 1.334(10)
C17 C20 1.453(11)
C18 O3 1.184(11)
C18 C19 1.514(19)
C19 O4 1.204(15)
C19 C21 1.468(13)
C20 N4 1.345(8)
C20 C21 1.357(12)
C21 C22 1.341(16)
C22 C23 1.391(15)
C22 H33 0.9300
C23 C24 1.355(12)
C23 H36 0.9300
C24 N4 1.277(9)
C24 H26 0.9300
C25 N5 1.307(8)
C25 C26 1.409(9)
C25 H17 0.9300
C26 C27 1.312(11)
C26 H27 0.9300
C27 C28 1.369(9)
C27 H20 0.9300
C28 C29 1.370(8)
C28 C30 1.485(9)
C29 N5 1.343(8)
C29 C32 1.492(8)
C30 O5 1.197(8)
C30 C31 1.529(11)
C31 O6 1.176(8)
C31 C33 1.495(10)
C32 N6 1.296(7)
C32 C33 1.389(8)
C33 C34 1.376(10)
C34 C35 1.336(10)
C34 H7 0.9300
C35 C36 1.375(9)
C35 H24 0.9300
C36 N6 1.323(8)
C36 H8 0.9300
C37 N7 1.096(12)
C37 C38 1.419(15)
C38 H38A 0.9600
C38 H38B 0.9600
C38 H38C 0.9600

loop_
_geom_hbond_atom_site_label_D
_geom_hbond_atom_site_label_H
_geom_hbond_atom_site_label_A
_geom_hbond_site_symmetry_A
_geom_hbond_distance_DH
_geom_hbond_distance_HA
_geom_hbond_distance_DA
_geom_hbond_angle_DHA
C1 H14 O13 2_574 0.93 2.51 3.238(9) 135
C2 H15 O3 4_465 0.93 2.58 3.030(13) 110
C10 H12 O7 4_475 0.93 2.59 3.513(14) 170
C25 H17 O4 4_465 0.93 2.51 3.136(15) 125
C24 H26 O2 4_575 0.93 2.36 3.036(10) 129
C34 H7 O9 3_655 0.93 2.47 3.302(12) 150
C38 H38A O3 3_645 0.96 2.51 2.995(16) 112
C38 H38B O13 1_545 0.96 2.51 3.436(19) 163
